data_1550542
loop_
_publ_author_name
'Ha, Kwang'

_publ_section_title
;
 [(1,2,5,6-\h)-Cycloocta-1,5-diene]bis(thiocyanato-\k<i>S</i>)platinum(II)
;
_journal_coeditor_code TK4054
_journal_issue 1
_journal_name_full IUCrData
_journal_page_first x190162
_journal_paper_doi 10.1107/S2414314619001627
_journal_volume 4
_journal_year 2019
_chemical_formula_iupac '[Pt (S C N)2 (C8 H12)]'
_chemical_formula_moiety 'C10 H12 N2 Pt S2'
_chemical_formula_sum 'C10 H12 N2 Pt S2'
_chemical_formula_weight 419.43
_chemical_name_systematic
;
[(1,2,5,6-\h)-Cycloocta-1,5-diene]bis(thiocyanato-\k<i>S</i>)platinum(II)
;
_space_group_crystal_system orthorhombic
_space_group_IT_number 62
_space_group_name_Hall '-P 2ac 2n'
_space_group_name_H-M_alt 'P n m a'
_symmetry_space_group_name_Hall '-P 2ac 2n'
_symmetry_space_group_name_H-M 'P n m a'
_atom_sites_solution_hydrogens geom
_atom_sites_solution_primary direct
_atom_sites_solution_secondary difmap
_audit_creation_method SHELXL-2014/7
_cell_angle_alpha 90
_cell_angle_beta 90
_cell_angle_gamma 90
_cell_formula_units_Z 4
_cell_length_a 16.8696(12)
_cell_length_b 7.5226(6)
_cell_length_c 9.0540(6)
_cell_measurement_reflns_used 9838
_cell_measurement_temperature 223(2)
_cell_measurement_theta_max 26.13
_cell_measurement_theta_min 2.41
_cell_volume 1148.98(14)
_computing_cell_refinement
;
SAINT (Bruker, 2016)
;
_computing_data_collection
;
APEX2 (Bruker, 2016)
;
_computing_data_reduction
;
SAINT (Bruker, 2016)
;
_computing_molecular_graphics
;
ORTEP-3 for Windows (Farrugia, 2012)
;
_computing_publication_material
;
SHELXL2014 (Sheldrick, 2015b)
;
_computing_structure_refinement
;
SHELXL2014 (Sheldrick, 2015b)
;
_computing_structure_solution
;
SHELXT2014 (Sheldrick, 2015a)
;
_diffrn_ambient_temperature 223(2)
_diffrn_measured_fraction_theta_full 0.996
_diffrn_measured_fraction_theta_max 0.994
_diffrn_measurement_device_type 'Bruker PHOTON 100 CMOS detector'
_diffrn_measurement_method '\f and \w scans'
_diffrn_radiation_type MoK\a
_diffrn_radiation_wavelength 0.71073
_diffrn_reflns_av_R_equivalents 0.0823
_diffrn_reflns_av_unetI/netI 0.0255
_diffrn_reflns_limit_h_max 20
_diffrn_reflns_limit_h_min -20
_diffrn_reflns_limit_k_max 9
_diffrn_reflns_limit_k_min -9
_diffrn_reflns_limit_l_max 11
_diffrn_reflns_limit_l_min -11
_diffrn_reflns_number 27245
_diffrn_reflns_theta_full 25.242
_diffrn_reflns_theta_max 26.143
_diffrn_reflns_theta_min 3.301
_diffrn_source 'sealed tube'
_exptl_absorpt_coefficient_mu 12.542
_exptl_absorpt_correction_T_max 0.7453
_exptl_absorpt_correction_T_min 0.3633
_exptl_absorpt_correction_type multi-scan
_exptl_absorpt_process_details
;
(SADABS; Bruker, 2016)
;
_exptl_crystal_colour yellow
_exptl_crystal_density_diffrn 2.425
_exptl_crystal_description block
_exptl_crystal_F_000 784
_exptl_crystal_size_max 0.21
_exptl_crystal_size_mid 0.15
_exptl_crystal_size_min 0.10
_refine_diff_density_max 0.548
_refine_diff_density_min -0.790
_refine_ls_extinction_method none
_refine_ls_goodness_of_fit_ref 1.105
_refine_ls_hydrogen_treatment constr
_refine_ls_matrix_type full
_refine_ls_number_parameters 79
_refine_ls_number_reflns 1237
_refine_ls_number_restraints 0
_refine_ls_restrained_S_all 1.105
_refine_ls_R_factor_all 0.0202
_refine_ls_R_factor_gt 0.0187
_refine_ls_shift/su_max 0.000
_refine_ls_shift/su_mean 0.000
_refine_ls_structure_factor_coef Fsqd
_refine_ls_weighting_details 'w=1/[\s^2^(Fo^2^)+(0.0127P)^2^+2.8530P] where P=(Fo^2^+2Fc^2^)/3'
_refine_ls_weighting_scheme calc
_refine_ls_wR_factor_gt 0.0437
_refine_ls_wR_factor_ref 0.0445
_reflns_number_gt 1178
_reflns_number_total 1237
_reflns_threshold_expression 'I > 2\s(I)'
_cod_data_source_file tk4054sup1.cif
_cod_data_source_block I
_cod_database_code 1550542
_shelx_space_group_comment
;
The symmetry employed for this shelxl refinement is uniquely defined
by the following loop, which should always be used as a source of
symmetry information in preference to the above space-group names.
They are only intended as comments.
;
_shelx_estimated_absorpt_t_min 0.178
_shelx_estimated_absorpt_t_max 0.367

loop_
_space_group_symop_operation_xyz
'x, y, z'
'-x+1/2, -y, z+1/2'
'-x, y+1/2, -z'
'x+1/2, -y+1/2, -z+1/2'
'-x, -y, -z'
'x-1/2, y, -z-1/2'
'x, -y-1/2, z'
'-x-1/2, y-1/2, z-1/2'

loop_
_atom_site_type_symbol
_atom_site_label
_atom_site_fract_x
_atom_site_fract_y
_atom_site_fract_z
_atom_site_U_iso_or_equiv
_atom_site_adp_type
_atom_site_calc_flag
_atom_site_occupancy
Pt Pt1 0.05447(2) 0.2500 0.10287(2) 0.01688(8) Uani d 1
S S1 -0.07951(8) 0.2500 0.16871(16) 0.0318(3) Uani d 1
C C1 -0.0816(4) 0.2500 0.3536(7) 0.0357(14) Uani d 1
N N1 -0.0841(4) 0.2500 0.4801(7) 0.0551(17) Uani d 1
S S2 -0.00113(9) 0.2500 -0.13300(15) 0.0321(3) Uani d 1
C C2 0.0746(4) 0.2500 -0.2528(6) 0.0311(13) Uani d 1
N N2 0.1258(4) 0.2500 -0.3338(5) 0.0472(14) Uani d 1
C C3 0.0990(2) 0.1579(6) 0.3169(4) 0.0313(9) Uani d 1
H H3 0.0581 0.1037 0.3812 0.038 Uiso calc 1
C C4 0.1716(3) 0.0447(9) 0.2949(5) 0.0622(18) Uani d 1
H H4A 0.2115 0.0831 0.3669 0.075 Uiso calc 1
H H4B 0.1574 -0.0781 0.3195 0.075 Uiso calc 1
C C5 0.2080(3) 0.0436(9) 0.1537(5) 0.0610(17) Uani d 1
H H5A 0.2086 -0.0793 0.1180 0.073 Uiso calc 1
H H5B 0.2633 0.0805 0.1661 0.073 Uiso calc 1
C C6 0.1717(2) 0.1577(6) 0.0354(4) 0.0293(8) Uani d 1
H H6 0.1732 0.1041 -0.0644 0.035 Uiso calc 1

loop_
_atom_site_aniso_label
_atom_site_aniso_U_11
_atom_site_aniso_U_22
_atom_site_aniso_U_33
_atom_site_aniso_U_12
_atom_site_aniso_U_13
_atom_site_aniso_U_23
Pt1 0.01299(12) 0.02235(12) 0.01529(11) 0.000 -0.00064(6) 0.000
S1 0.0154(6) 0.0481(9) 0.0317(8) 0.000 0.0019(5) 0.000
C1 0.026(3) 0.039(4) 0.042(4) 0.000 0.008(3) 0.000
N1 0.048(3) 0.078(5) 0.039(3) 0.000 0.019(3) 0.000
S2 0.0240(7) 0.0505(9) 0.0217(6) 0.000 -0.0067(5) 0.000
C2 0.037(3) 0.042(3) 0.015(2) 0.000 -0.009(2) 0.000
N2 0.055(3) 0.067(4) 0.020(3) 0.000 -0.002(3) 0.000
C3 0.0253(18) 0.055(2) 0.0132(15) 0.0058(18) -0.0006(14) 0.0082(16)
C4 0.046(3) 0.103(5) 0.038(2) 0.042(3) 0.011(2) 0.034(3)
C5 0.056(3) 0.090(4) 0.037(2) 0.048(3) 0.011(2) 0.017(3)
C6 0.0202(17) 0.049(2) 0.0189(16) 0.0121(17) 0.0042(14) -0.0008(17)

loop_
_atom_type_symbol
_atom_type_description
_atom_type_scat_dispersion_real
_atom_type_scat_dispersion_imag
_atom_type_scat_source
C C 0.0033 0.0016 'International Tables Vol C Tables 4.2.6.8 and 6.1.1.4'
H H 0.0000 0.0000 'International Tables Vol C Tables 4.2.6.8 and 6.1.1.4'
N N 0.0061 0.0033 'International Tables Vol C Tables 4.2.6.8 and 6.1.1.4'
Pt Pt -1.7033 8.3905 'International Tables Vol C Tables 4.2.6.8 and 6.1.1.4'
S S 0.1246 0.1234 'International Tables Vol C Tables 4.2.6.8 and 6.1.1.4'

loop_
_geom_angle_atom_site_label_1
_geom_angle_atom_site_label_2
_geom_angle_atom_site_label_3
_geom_angle_site_symmetry_1
_geom_angle_site_symmetry_3
_geom_angle
C6 Pt1 C6 7_565 . 37.1(2)
C6 Pt1 C3 7_565 7_565 80.59(14)
C6 Pt1 C3 . 7_565 92.15(14)
C6 Pt1 C3 7_565 . 92.15(14)
C6 Pt1 C3 . . 80.58(14)
C3 Pt1 C3 7_565 . 36.9(2)
C6 Pt1 S2 7_565 . 96.21(10)
C6 Pt1 S2 . . 96.21(10)
C3 Pt1 S2 7_565 . 161.39(12)
C3 Pt1 S2 . . 161.39(12)
C6 Pt1 S1 7_565 . 161.32(11)
C6 Pt1 S1 . . 161.32(11)
C3 Pt1 S1 7_565 . 96.07(10)
C3 Pt1 S1 . . 96.07(10)
S2 Pt1 S1 . . 81.06(5)
C1 S1 Pt1 . . 106.0(2)
N1 C1 S1 . . 179.0(6)
C2 S2 Pt1 . . 106.63(19)
N2 C2 S2 . . 180.0(5)
C3 C3 C4 7_565 . 124.4(3)
C3 C3 Pt1 7_565 . 71.56(12)
C4 C3 Pt1 . . 109.9(3)
C3 C3 H3 7_565 . 114.3
C4 C3 H3 . . 114.3
Pt1 C3 H3 . . 114.3
C5 C4 C3 . . 118.3(4)
C5 C4 H4A . . 107.7
C3 C4 H4A . . 107.7
C5 C4 H4B . . 107.7
C3 C4 H4B . . 107.7
H4A C4 H4B . . 107.1
C4 C5 C6 . . 117.6(4)
C4 C5 H5A . . 107.9
C6 C5 H5A . . 107.9
C4 C5 H5B . . 107.9
C6 C5 H5B . . 107.9
H5A C5 H5B . . 107.2
C6 C6 C5 7_565 . 124.8(3)
C6 C6 Pt1 7_565 . 71.47(11)
C5 C6 Pt1 . . 110.6(3)
C6 C6 H6 7_565 . 114.1
C5 C6 H6 . . 114.1
Pt1 C6 H6 . . 114.1

loop_
_geom_bond_atom_site_label_1
_geom_bond_atom_site_label_2
_geom_bond_site_symmetry_2
_geom_bond_distance
Pt1 C6 7_565 2.183(3)
Pt1 C6 . 2.183(3)
Pt1 C3 7_565 2.191(3)
Pt1 C3 . 2.191(3)
Pt1 S2 . 2.3324(13)
Pt1 S1 . 2.3375(13)
S1 C1 . 1.674(7)
C1 N1 . 1.146(9)
S2 C2 . 1.676(6)
C2 N2 . 1.133(8)
C3 C3 7_565 1.386(9)
C3 C4 . 1.505(6)
C3 H3 . 0.9900
C4 C5 . 1.418(6)
C4 H4A . 0.9800
C4 H4B . 0.9800
C5 C6 . 1.503(6)
C5 H5A . 0.9800
C5 H5B . 0.9800
C6 C6 7_565 1.388(9)
C6 H6 . 0.9900

loop_
_geom_torsion_atom_site_label_1
_geom_torsion_atom_site_label_2
_geom_torsion_atom_site_label_3
_geom_torsion_atom_site_label_4
_geom_torsion_site_symmetry_1
_geom_torsion_site_symmetry_4
_geom_torsion
C3 C3 C4 C5 7_565 . -68.8(7)
Pt1 C3 C4 C5 . . 12.0(7)
C3 C4 C5 C6 . . 0.6(9)
C4 C5 C6 C6 . 7_565 68.2(7)
C4 C5 C6 Pt1 . . -13.0(7)

_cod_database_fobs_code 1550542
